data_4110928
loop_
_publ_author_name
'Anthony J. Kirby'
'John E. Davies'
'Tiago A. S. Brand\~ao'
'Pedro F. da Silva'
'Willian R. Rocha'
'Faruk Nome'

_publ_section_title
;
 Hydroxylamine as an Oxygen Nucleophile. Structure and Reactivity of
 Ammonia Oxide
;
_journal_name_full 'Journal of the American Chemical Society'
_journal_page_first 12374
_journal_page_last 12375
_journal_paper_doi 10.1021/ja065147q
_journal_volume 128
_journal_year 2006
_chemical_formula_moiety 'H4 N O, H3 N O, Cl'
_chemical_formula_sum 'Cl H7 N2 O2'
_chemical_formula_weight 102.53
_chemical_name_systematic
; 

 ? 

;
_space_group_IT_number 14
_symmetry_cell_setting monoclinic
_symmetry_space_group_name_Hall '-P 2ybc'
_symmetry_space_group_name_H-M 'P 1 21/c 1'
_atom_sites_solution_hydrogens geom
_atom_sites_solution_primary direct
_atom_sites_solution_secondary difmap
_audit_creation_method SHELXL-97
_cell_angle_alpha 90.00
_cell_angle_beta 92.3450(10)
_cell_angle_gamma 90.00
_cell_formula_units_Z 4
_cell_length_a 7.21670(10)
_cell_length_b 8.1338(2)
_cell_length_c 7.0381(2)
_cell_measurement_reflns_used 8047
_cell_measurement_temperature 120(2)
_cell_measurement_theta_max 45.29
_cell_measurement_theta_min 1.0
_cell_volume 412.785(17)
_computing_cell_refinement 'HKL Scalepack (Otwinowski & Minor 1997)'
_computing_data_collection 'Collect (Nonius B.V. 1998)'
_computing_data_reduction
;

 HKL Denzo and Scalepack (Otwinowski & Minor 1997)

;
_computing_publication_material 'SHELXL-97 (Sheldrick 1997)'
_computing_structure_refinement 'SHELXL-97 (Sheldrick 1997)'
_computing_structure_solution 'SIR-92 (Altomare et al. 1994)'
_diffrn_ambient_temperature 120(2)
_diffrn_measured_fraction_theta_full 0.995
_diffrn_measured_fraction_theta_max 0.995
_diffrn_measurement_device_type 'Nonius Kappa CCD'
_diffrn_measurement_method 'Thin slice \w and \f scans'
_diffrn_radiation_source 'fine-focus sealed tube'
_diffrn_radiation_type MoK\a
_diffrn_radiation_wavelength 0.71073
_diffrn_reflns_av_R_equivalents 0.0251
_diffrn_reflns_av_sigmaI/netI 0.0263
_diffrn_reflns_limit_h_max 14
_diffrn_reflns_limit_h_min -12
_diffrn_reflns_limit_k_max 16
_diffrn_reflns_limit_k_min -16
_diffrn_reflns_limit_l_max 13
_diffrn_reflns_limit_l_min -14
_diffrn_reflns_number 12868
_diffrn_reflns_theta_full 45.27
_diffrn_reflns_theta_max 45.27
_diffrn_reflns_theta_min 3.78
_exptl_absorpt_coefficient_mu 0.762
_exptl_absorpt_correction_T_max 0.951
_exptl_absorpt_correction_T_min 0.884
_exptl_absorpt_correction_type multi-scan
_exptl_absorpt_process_details
;

multi-scan from symmetry-related measurements 

 Sortav (Blessing 1995)

;
_exptl_crystal_colour colourless
_exptl_crystal_density_diffrn 1.650
_exptl_crystal_description plate
_exptl_crystal_F_000 216
_exptl_crystal_size_max 0.35
_exptl_crystal_size_mid 0.18
_exptl_crystal_size_min 0.07
_refine_diff_density_max 0.388
_refine_diff_density_min -0.331
_refine_diff_density_rms 0.060
_refine_ls_extinction_method none
_refine_ls_goodness_of_fit_ref 1.087
_refine_ls_hydrogen_treatment mixed
_refine_ls_matrix_type full
_refine_ls_number_parameters 53
_refine_ls_number_reflns 3441
_refine_ls_number_restraints 0
_refine_ls_restrained_S_all 1.087
_refine_ls_R_factor_all 0.0272
_refine_ls_R_factor_gt 0.0227
_refine_ls_shift/su_max 0.001
_refine_ls_shift/su_mean 0.000
_refine_ls_structure_factor_coef Fsqd
_refine_ls_weighting_details 'calc w=1/[\s^2^(Fo^2^)+(0.0151P)^2^+0.0827P] where P=(Fo^2^+2Fc^2^)/3'
_refine_ls_weighting_scheme calc
_refine_ls_wR_factor_gt 0.0558
_refine_ls_wR_factor_ref 0.0576
_reflns_number_gt 3071
_reflns_number_total 3441
_reflns_threshold_expression >2sigma(I)
_cod_data_source_file ja065147qsi20060728_044327.cif
_cod_data_source_block x
_cod_original_sg_symbol_Hall -P2ybc
_cod_database_code 4110928

loop_
_symmetry_equiv_pos_as_xyz
'x, y, z'
'-x, y+1/2, -z+1/2'
'-x, -y, -z'
'x, -y-1/2, z-1/2'

loop_
_atom_site_label
_atom_site_type_symbol
_atom_site_fract_x
_atom_site_fract_y
_atom_site_fract_z
_atom_site_U_iso_or_equiv
_atom_site_adp_type
_atom_site_occupancy
_atom_site_symmetry_multiplicity
_atom_site_calc_flag
_atom_site_refinement_flags
Cl1 Cl 0.610615(15) 0.424663(14) 0.221686(14) 0.01158(3) Uani 1 1 d .
O1 O -0.08356(6) 0.06557(5) 0.16612(5) 0.01540(6) Uani 1 1 d .
H1 H 0.0062(17) 0.1326(16) 0.1373(17) 0.037(3) Uiso 1 1 d .
N1 N -0.14247(6) 0.12265(5) 0.34408(5) 0.01159(6) Uani 1 1 d .
H11 H -0.2232 0.2076 0.3252 0.0225(10) Uiso 1 1 calc R
H12 H -0.0424 0.1575 0.4160 0.0225(10) Uiso 1 1 calc R
H13 H -0.1997 0.0395 0.4053 0.0225(10) Uiso 1 1 calc R
O2 O 0.16021(5) 0.28227(4) 0.07817(4) 0.00993(5) Uani 1 1 d .
N2 N 0.30536(5) 0.21284(5) -0.02487(5) 0.00977(5) Uani 1 1 d .
H21 H 0.3340 0.1116 0.0229 0.0225(10) Uiso 1 1 calc R
H22 H 0.4070 0.2789 -0.0142 0.0225(10) Uiso 1 1 calc R
H23 H 0.2683 0.2034 -0.1495 0.0225(10) Uiso 1 1 calc R

loop_
_atom_site_aniso_label
_atom_site_aniso_U_11
_atom_site_aniso_U_22
_atom_site_aniso_U_33
_atom_site_aniso_U_23
_atom_site_aniso_U_13
_atom_site_aniso_U_12
Cl1 0.01346(5) 0.01115(5) 0.01008(4) 0.00019(3) -0.00028(3) -0.00152(3)
O1 0.01743(15) 0.01714(15) 0.01205(12) -0.00412(11) 0.00555(11) -0.00612(12)
N1 0.01197(14) 0.01326(15) 0.00963(11) 0.00042(10) 0.00162(10) -0.00041(11)
O2 0.01003(11) 0.01074(12) 0.00924(10) -0.00094(8) 0.00304(8) 0.00087(9)
N2 0.01012(13) 0.01022(13) 0.00910(11) -0.00087(9) 0.00194(9) 0.00043(10)

loop_
_atom_type_symbol
_atom_type_description
_atom_type_scat_dispersion_real
_atom_type_scat_dispersion_imag
_atom_type_scat_source
C C 0.0033 0.0016 'International Tables Vol C Tables 4.2.6.8 and 6.1.1.4'
H H 0.0000 0.0000 'International Tables Vol C Tables 4.2.6.8 and 6.1.1.4'
N N 0.0061 0.0033 'International Tables Vol C Tables 4.2.6.8 and 6.1.1.4'
O O 0.0106 0.0060 'International Tables Vol C Tables 4.2.6.8 and 6.1.1.4'
Cl Cl 0.1484 0.1585 'International Tables Vol C Tables 4.2.6.8 and 6.1.1.4'

loop_
_geom_angle_atom_site_label_1
_geom_angle_atom_site_label_2
_geom_angle_atom_site_label_3
_geom_angle
N1 O1 H1 104.6(8)
O1 N1 H11 109.5
O1 N1 H12 109.5
H11 N1 H12 109.5
O1 N1 H13 109.5
H11 N1 H13 109.5
H12 N1 H13 109.5
O2 N2 H21 109.5
O2 N2 H22 109.5
H21 N2 H22 109.5
O2 N2 H23 109.5
H21 N2 H23 109.5
H22 N2 H23 109.5

loop_
_geom_bond_atom_site_label_1
_geom_bond_atom_site_label_2
_geom_bond_distance
O1 N1 1.4172(5)
O1 H1 0.877(12)
N1 H11 0.9100
N1 H12 0.9100
N1 H13 0.9100
O2 N2 1.4157(5)
N2 H21 0.9100
N2 H22 0.9100
N2 H23 0.9100
